data_4310443
loop_
_publ_author_name
'Michael Harmjanz'
'Ingmar M. Piglosiewicz'
'Brian L. Scott'
'Carol J. Burns'

_publ_contact_author_address
;
 Los Alamos National Laboratory, MS J514, Los Alamos NM 87544
;
_publ_contact_author_email mharm@lanl.gov
_publ_contact_author_name
;
 Michael Harmjanz, Ingmar M. Piglosiewicz, Brian, L. Scott, Carol J. Burns
;
_publ_section_title
;
 Generation of Spirotricyclic Site-Differentiated Cyclotriphosphazenes: A
 Solvent-Free Approach to Multidentate N/O Donor Ligand Systems
;
_journal_name_full 'Inorganic Chemistry'
_journal_page_first 642
_journal_page_last 650
_journal_paper_doi 10.1021/ic034990b
_journal_volume 43
_journal_year 2004
_chemical_formula_sum 'C44 H56 N5 O12 P3'
_chemical_formula_weight 939.85
_chemical_name_common 'compound 3h'
_space_group_IT_number 14
_symmetry_cell_setting monoclinic
_symmetry_space_group_name_Hall '-P 2ybc'
_symmetry_space_group_name_H-M 'P 1 21/c 1'
_atom_sites_solution_hydrogens geom
_atom_sites_solution_primary direct
_atom_sites_solution_secondary difmap
_audit_creation_method SHELXL-97
_cell_angle_alpha 90.00
_cell_angle_beta 111.527(7)
_cell_angle_gamma 90.00
_cell_formula_units_Z 4
_cell_length_a 22.214(9)
_cell_length_b 11.700(4)
_cell_length_c 18.977(8)
_cell_measurement_temperature 203(2)
_cell_volume 4588(3)
_computing_cell_refinement 'Bruker SAINT 4.05'
_computing_data_collection 'Bruker SMART 4.210'
_computing_data_reduction 'Bruker SAINT 4.05'
_computing_molecular_graphics 'SHELXTL/NT 5.10'
_computing_publication_material 'SHELXTL/NT 5.10'
_computing_structure_refinement 'SHELXL-97 (Sheldrick, 1997)'
_computing_structure_solution 'SHELXS-97 (Sheldrick, 1990)'
_diffrn_ambient_temperature 203(2)
_diffrn_measured_fraction_theta_full 0.987
_diffrn_measured_fraction_theta_max 0.987
_diffrn_measurement_device_type 'Bruker P4/PC'
_diffrn_measurement_method '\f scans'
_diffrn_radiation_monochromator graphite
_diffrn_radiation_source 'fine-focus sealed tube'
_diffrn_radiation_type MoK\a
_diffrn_radiation_wavelength 0.71073
_diffrn_reflns_av_R_equivalents 0.0511
_diffrn_reflns_av_sigmaI/netI 0.0461
_diffrn_reflns_limit_h_max 26
_diffrn_reflns_limit_h_min -26
_diffrn_reflns_limit_k_max 13
_diffrn_reflns_limit_k_min -13
_diffrn_reflns_limit_l_max 22
_diffrn_reflns_limit_l_min -22
_diffrn_reflns_number 28104
_diffrn_reflns_theta_full 25.35
_diffrn_reflns_theta_max 25.35
_diffrn_reflns_theta_min 0.99
_diffrn_standards_decay_% '< 2'
_exptl_absorpt_coefficient_mu 0.197
_exptl_absorpt_correction_T_max 0.9561
_exptl_absorpt_correction_T_min 0.9166
_exptl_absorpt_correction_type empirical
_exptl_absorpt_process_details 'SADABS (Sheldrick, 1996)'
_exptl_crystal_colour colorless
_exptl_crystal_density_diffrn 1.361
_exptl_crystal_density_method 'not measured'
_exptl_crystal_description block
_exptl_crystal_F_000 1984
_exptl_crystal_size_max 0.45
_exptl_crystal_size_mid 0.25
_exptl_crystal_size_min 0.23
_refine_diff_density_max 0.679
_refine_diff_density_min -0.446
_refine_diff_density_rms 0.073
_refine_ls_extinction_method none
_refine_ls_goodness_of_fit_ref 1.817
_refine_ls_hydrogen_treatment mixed
_refine_ls_matrix_type full
_refine_ls_number_parameters 586
_refine_ls_number_reflns 8284
_refine_ls_number_restraints 0
_refine_ls_restrained_S_all 1.817
_refine_ls_R_factor_all 0.1257
_refine_ls_R_factor_gt 0.0972
_refine_ls_shift/su_max 0.001
_refine_ls_shift/su_mean 0.000
_refine_ls_structure_factor_coef Fsqd
_refine_ls_weighting_details 'calc w=1/[\s^2^(Fo^2^)+(0.0611P)^2^+0.0000P] where P=(Fo^2^+2Fc^2^)/3'
_refine_ls_weighting_scheme calc
_refine_ls_wR_factor_gt 0.1802
_refine_ls_wR_factor_ref 0.1865
_reflns_number_gt 6653
_reflns_number_total 8284
_reflns_threshold_expression >2sigma(I)
_cod_data_source_file ic034990bsi20031021_052857_1.cif
_cod_data_source_block 3h
_cod_original_sg_symbol_H-M 'P 21/c'
_cod_database_code 4310443

loop_
_symmetry_equiv_pos_as_xyz
'x, y, z'
'-x, y+1/2, -z+1/2'
'-x, -y, -z'
'x, -y-1/2, z-1/2'

loop_
_atom_site_label
_atom_site_type_symbol
_atom_site_fract_x
_atom_site_fract_y
_atom_site_fract_z
_atom_site_U_iso_or_equiv
_atom_site_adp_type
_atom_site_occupancy
_atom_site_symmetry_multiplicity
_atom_site_calc_flag
_atom_site_refinement_flags
_atom_site_disorder_assembly
_atom_site_disorder_group
P1 P 0.29490(4) 0.34405(8) 0.33071(6) 0.0302(3) Uani 1 1 d . . .
P2 P 0.19299(4) 0.49540(8) 0.26540(5) 0.0278(2) Uani 1 1 d . . .
P3 P 0.16704(4) 0.27149(8) 0.28881(6) 0.0285(2) Uani 1 1 d . . .
O1 O 0.24659(14) 0.3553(3) 0.54724(17) 0.0535(8) Uani 1 1 d . . .
O2 O 0.19651(17) 0.5937(3) 0.5360(2) 0.0701(10) Uani 1 1 d . . .
O3 O 0.32018(19) 0.7044(3) 0.57373(19) 0.0692(10) Uani 1 1 d . . .
O4 O 0.40174(17) 0.5558(3) 0.52871(19) 0.0608(9) Uani 1 1 d . . .
O5 O 0.4473(4) 0.1692(8) 0.2442(4) 0.045(2) Uani 0.50 1 d P . .
O5' O 0.4189(5) 0.1610(9) 0.2050(7) 0.080(3) Uani 0.50 1 d P . .
O6 O 0.50264(18) 0.2273(3) 0.1294(2) 0.0702(10) Uani 1 1 d . . .
O7 O 0.4755(2) 0.4716(3) 0.0854(2) 0.0863(12) Uani 1 1 d . . .
O8 O 0.37432(19) 0.4913(3) 0.14835(19) 0.0663(10) Uani 1 1 d . . .
O9 O 0.13114(12) 0.2469(2) 0.34640(15) 0.0335(6) Uani 1 1 d . . .
O10 O 0.13867(11) 0.1734(2) 0.22663(14) 0.0316(6) Uani 1 1 d . . .
O11 O 0.17700(12) 0.5878(2) 0.31794(14) 0.0311(6) Uani 1 1 d . . .
O12 O 0.17568(11) 0.5646(2) 0.18760(14) 0.0309(6) Uani 1 1 d . . .
N1 N 0.26705(14) 0.4661(3) 0.29412(19) 0.0351(8) Uani 1 1 d . . .
N2 N 0.14299(14) 0.3942(3) 0.25619(18) 0.0337(8) Uani 1 1 d . . .
N3 N 0.24188(14) 0.2472(2) 0.32542(18) 0.0329(7) Uani 1 1 d . . .
N4 N 0.34093(14) 0.3514(3) 0.42189(18) 0.0355(8) Uani 1 1 d . . .
N5 N 0.34286(15) 0.3022(3) 0.28646(19) 0.0367(8) Uani 1 1 d . . .
C1 C 0.3153(2) 0.3226(4) 0.4811(2) 0.0390(10) Uani 1 1 d . . .
H1A H 0.3514 0.3182 0.5292 0.047 Uiso 1 1 calc R . .
H1B H 0.2960 0.2471 0.4703 0.047 Uiso 1 1 calc R . .
C2 C 0.2656(2) 0.4042(4) 0.4899(2) 0.0414(10) Uani 1 1 d . . .
H2A H 0.2844 0.4793 0.5050 0.050 Uiso 1 1 calc R . .
H2B H 0.2288 0.4112 0.4427 0.050 Uiso 1 1 calc R . .
C3 C 0.1865(2) 0.3950(5) 0.5483(3) 0.0659(14) Uani 1 1 d . . .
H3A H 0.1706 0.3398 0.5755 0.079 Uiso 1 1 calc R . .
H3B H 0.1556 0.3978 0.4966 0.079 Uiso 1 1 calc R . .
C4 C 0.1884(3) 0.5079(5) 0.5830(3) 0.0748(16) Uani 1 1 d . . .
H4A H 0.1484 0.5207 0.5914 0.090 Uiso 1 1 calc R . .
H4B H 0.2238 0.5106 0.6317 0.090 Uiso 1 1 calc R . .
C5 C 0.2140(3) 0.7041(5) 0.5732(4) 0.087(2) Uani 1 1 d . . .
H5A H 0.1882 0.7172 0.6040 0.104 Uiso 1 1 calc R . .
H5B H 0.2033 0.7633 0.5348 0.104 Uiso 1 1 calc R . .
C6 C 0.2832(4) 0.7141(5) 0.6216(3) 0.0849(19) Uani 1 1 d . . .
H6A H 0.2914 0.7873 0.6475 0.102 Uiso 1 1 calc R . .
H6B H 0.2953 0.6540 0.6595 0.102 Uiso 1 1 calc R . .
C7 C 0.3872(3) 0.6972(5) 0.6110(3) 0.0781(18) Uani 1 1 d . . .
H7A H 0.3979 0.6371 0.6488 0.094 Uiso 1 1 calc R . .
H7B H 0.4040 0.7689 0.6362 0.094 Uiso 1 1 calc R . .
C8 C 0.4165(3) 0.6716(5) 0.5532(3) 0.0685(15) Uani 1 1 d . . .
H8A H 0.3991 0.7230 0.5104 0.082 Uiso 1 1 calc R . .
H8B H 0.4631 0.6822 0.5751 0.082 Uiso 1 1 calc R . .
C9 C 0.4080(2) 0.5335(4) 0.4590(3) 0.0485(11) Uani 1 1 d . . .
H9A H 0.4489 0.5635 0.4596 0.058 Uiso 1 1 calc R . .
H9B H 0.3733 0.5710 0.4185 0.058 Uiso 1 1 calc R . .
C10 C 0.40510(18) 0.4059(4) 0.4451(2) 0.0433(10) Uani 1 1 d . . .
H10A H 0.4227 0.3907 0.4063 0.052 Uiso 1 1 calc R . .
H10B H 0.4332 0.3690 0.4912 0.052 Uiso 1 1 calc R . .
C11 C 0.3755(2) 0.1918(4) 0.3089(3) 0.0483(11) Uani 1 1 d . . .
H11A H 0.3514 0.1468 0.3326 0.058 Uiso 1 1 calc R . .
H11B H 0.4181 0.2054 0.3468 0.058 Uiso 1 1 calc R . .
C12 C 0.3828(3) 0.1231(4) 0.2463(4) 0.0760(17) Uani 1 1 d . . .
H12A H 0.3473 0.1365 0.1987 0.091 Uiso 1 1 calc R . .
H12B H 0.3856 0.0420 0.2578 0.091 Uiso 1 1 calc R . .
C13 C 0.4690(3) 0.0998(6) 0.2037(4) 0.100(2) Uani 1 1 d . . .
H13A H 0.4332 0.0808 0.1573 0.120 Uiso 1 1 calc R . .
H13B H 0.4832 0.0294 0.2319 0.120 Uiso 1 1 calc R . .
C14 C 0.5191(3) 0.1415(6) 0.1846(3) 0.0826(19) Uani 1 1 d . . .
H14A H 0.5379 0.0782 0.1668 0.099 Uiso 1 1 calc R . .
H14B H 0.5522 0.1711 0.2301 0.099 Uiso 1 1 calc R . .
C15 C 0.5497(3) 0.3137(6) 0.1406(4) 0.091(2) Uani 1 1 d . . .
H15A H 0.5896 0.2803 0.1403 0.109 Uiso 1 1 calc R . .
H15B H 0.5588 0.3497 0.1895 0.109 Uiso 1 1 calc R . .
C16 C 0.5261(4) 0.4000(6) 0.0802(5) 0.098(2) Uani 1 1 d . . .
H16A H 0.5622 0.4479 0.0817 0.118 Uiso 1 1 calc R . .
H16B H 0.5104 0.3612 0.0317 0.118 Uiso 1 1 calc R . .
C17 C 0.4138(3) 0.4218(5) 0.0533(3) 0.0744(16) Uani 1 1 d . . .
H17A H 0.4145 0.3454 0.0734 0.089 Uiso 1 1 calc R . .
H17B H 0.4016 0.4159 -0.0012 0.089 Uiso 1 1 calc R . .
C18 C 0.3662(3) 0.4923(5) 0.0708(3) 0.0743(16) Uani 1 1 d . . .
H18A H 0.3694 0.5705 0.0555 0.089 Uiso 1 1 calc R . .
H18B H 0.3230 0.4650 0.0411 0.089 Uiso 1 1 calc R . .
C19 C 0.3427(3) 0.3964(4) 0.1689(3) 0.0575(13) Uani 1 1 d . . .
H19A H 0.3493 0.3263 0.1454 0.069 Uiso 1 1 calc R . .
H19B H 0.2966 0.4102 0.1535 0.069 Uiso 1 1 calc R . .
C20 C 0.3740(2) 0.3889(4) 0.2541(2) 0.0426(10) Uani 1 1 d . . .
H20A H 0.4194 0.3697 0.2678 0.051 Uiso 1 1 calc R . .
H20B H 0.3716 0.4630 0.2758 0.051 Uiso 1 1 calc R . .
C21 C 0.12560(18) 0.1349(3) 0.3714(2) 0.0338(9) Uani 1 1 d . . .
C22 C 0.16074(19) 0.1087(4) 0.4459(2) 0.0407(10) Uani 1 1 d . . .
H22 H 0.1899 0.1611 0.4772 0.049 Uiso 1 1 calc R . .
C23 C 0.1519(2) 0.0031(4) 0.4733(3) 0.0486(11) Uani 1 1 d . . .
H23 H 0.1756 -0.0164 0.5234 0.058 Uiso 1 1 calc R . .
C24 C 0.1079(2) -0.0736(4) 0.4264(3) 0.0516(12) Uani 1 1 d . . .
H24 H 0.1014 -0.1441 0.4452 0.062 Uiso 1 1 calc R . .
C25 C 0.0737(2) -0.0456(4) 0.3518(3) 0.0446(11) Uani 1 1 d . . .
H25 H 0.0447 -0.0982 0.3206 0.054 Uiso 1 1 calc R . .
C26 C 0.08150(18) 0.0602(3) 0.3220(2) 0.0338(9) Uani 1 1 d . . .
C27 C 0.04385(18) 0.0907(3) 0.2415(2) 0.0346(9) Uani 1 1 d . . .
C28 C -0.02145(18) 0.0593(4) 0.2057(2) 0.0416(10) Uani 1 1 d . . .
H28 H -0.0421 0.0216 0.2337 0.050 Uiso 1 1 calc R . .
C29 C -0.0554(2) 0.0826(4) 0.1309(3) 0.0508(12) Uani 1 1 d . . .
H29 H -0.0987 0.0617 0.1088 0.061 Uiso 1 1 calc R . .
C30 C -0.0254(2) 0.1375(4) 0.0880(3) 0.0478(11) Uani 1 1 d . . .
H30 H -0.0482 0.1518 0.0369 0.057 Uiso 1 1 calc R . .
C31 C 0.03847(19) 0.1709(4) 0.1211(2) 0.0406(10) Uani 1 1 d . . .
H31 H 0.0587 0.2087 0.0928 0.049 Uiso 1 1 calc R . .
C32 C 0.07194(17) 0.1477(3) 0.1967(2) 0.0319(9) Uani 1 1 d . . .
C33 C 0.19968(18) 0.7004(3) 0.3218(2) 0.0317(9) Uani 1 1 d . . .
C34 C 0.2480(2) 0.7355(4) 0.3876(2) 0.0466(11) Uani 1 1 d . . .
H34 H 0.2670 0.6842 0.4269 0.056 Uiso 1 1 calc R . .
C35 C 0.2679(2) 0.8487(4) 0.3943(3) 0.0558(13) Uani 1 1 d . . .
H35 H 0.3007 0.8734 0.4382 0.067 Uiso 1 1 calc R . .
C36 C 0.2391(2) 0.9249(4) 0.3360(3) 0.0511(12) Uani 1 1 d . . .
H36 H 0.2529 1.0005 0.3406 0.061 Uiso 1 1 calc R . .
C37 C 0.19008(19) 0.8892(3) 0.2712(2) 0.0389(10) Uani 1 1 d . . .
H37 H 0.1704 0.9417 0.2328 0.047 Uiso 1 1 calc R . .
C38 C 0.16913(17) 0.7749(3) 0.2619(2) 0.0313(9) Uani 1 1 d . . .
C39 C 0.11550(17) 0.7347(3) 0.1937(2) 0.0296(8) Uani 1 1 d . . .
C40 C 0.05939(19) 0.7997(3) 0.1595(2) 0.0377(9) Uani 1 1 d . . .
H40 H 0.0567 0.8715 0.1791 0.045 Uiso 1 1 calc R . .
C41 C 0.0078(2) 0.7608(4) 0.0975(2) 0.0445(11) Uani 1 1 d . . .
H41 H -0.0290 0.8057 0.0760 0.053 Uiso 1 1 calc R . .
C42 C 0.0117(2) 0.6538(4) 0.0678(2) 0.0463(11) Uani 1 1 d . . .
H42 H -0.0231 0.6262 0.0268 0.056 Uiso 1 1 calc R . .
C43 C 0.06687(19) 0.5879(3) 0.0988(2) 0.0381(9) Uani 1 1 d . . .
H43 H 0.0695 0.5167 0.0785 0.046 Uiso 1 1 calc R . .
C44 C 0.11793(17) 0.6286(3) 0.1600(2) 0.0288(8) Uani 1 1 d . . .

loop_
_atom_site_aniso_label
_atom_site_aniso_U_11
_atom_site_aniso_U_22
_atom_site_aniso_U_33
_atom_site_aniso_U_23
_atom_site_aniso_U_13
_atom_site_aniso_U_12
P1 0.0249(5) 0.0262(5) 0.0395(6) -0.0003(4) 0.0116(4) 0.0003(4)
P2 0.0288(5) 0.0211(5) 0.0354(6) 0.0007(4) 0.0140(4) 0.0006(4)
P3 0.0269(5) 0.0221(5) 0.0381(6) 0.0001(4) 0.0137(4) -0.0018(4)
O1 0.0539(19) 0.061(2) 0.0541(19) 0.0078(16) 0.0303(16) 0.0042(16)
O2 0.073(2) 0.081(3) 0.063(2) -0.001(2) 0.0324(19) 0.020(2)
O3 0.086(3) 0.070(2) 0.047(2) -0.0043(18) 0.0200(19) 0.014(2)
O4 0.078(2) 0.045(2) 0.058(2) -0.0018(16) 0.0238(18) -0.0030(17)
O5 0.059(5) 0.046(4) 0.023(4) -0.013(3) 0.006(3) -0.004(4)
O5' 0.094(8) 0.065(6) 0.120(9) 0.007(7) 0.084(7) 0.029(6)
O6 0.075(2) 0.079(3) 0.057(2) 0.004(2) 0.0246(18) -0.006(2)
O7 0.103(3) 0.068(3) 0.100(3) -0.024(2) 0.052(3) -0.030(2)
O8 0.100(3) 0.048(2) 0.060(2) 0.0016(17) 0.040(2) -0.0109(19)
O9 0.0380(15) 0.0236(14) 0.0429(15) -0.0018(12) 0.0196(12) -0.0035(11)
O10 0.0289(14) 0.0290(14) 0.0396(15) -0.0025(11) 0.0157(12) -0.0036(11)
O11 0.0368(14) 0.0264(14) 0.0315(14) 0.0018(11) 0.0142(11) 0.0012(11)
O12 0.0335(14) 0.0268(14) 0.0362(15) -0.0004(11) 0.0173(11) 0.0025(11)
N1 0.0305(17) 0.0277(18) 0.048(2) -0.0027(15) 0.0149(15) -0.0050(14)
N2 0.0261(16) 0.0311(18) 0.045(2) -0.0018(15) 0.0145(14) 0.0003(14)
N3 0.0321(17) 0.0212(17) 0.0445(19) 0.0016(14) 0.0127(15) -0.0001(13)
N4 0.0279(17) 0.0367(19) 0.0407(19) -0.0028(16) 0.0111(14) -0.0026(14)
N5 0.0332(18) 0.0277(18) 0.053(2) 0.0016(15) 0.0198(16) 0.0027(14)
C1 0.043(2) 0.037(2) 0.034(2) 0.0064(18) 0.0107(18) 0.0050(18)
C2 0.042(2) 0.043(3) 0.042(2) 0.001(2) 0.0186(19) 0.005(2)
C3 0.059(3) 0.080(4) 0.073(4) -0.005(3) 0.040(3) -0.003(3)
C4 0.072(4) 0.091(4) 0.074(4) -0.004(4) 0.041(3) 0.017(3)
C5 0.119(6) 0.064(4) 0.102(5) 0.002(4) 0.070(5) 0.033(4)
C6 0.136(6) 0.069(4) 0.057(3) -0.012(3) 0.043(4) 0.019(4)
C7 0.102(5) 0.061(4) 0.046(3) -0.015(3) -0.003(3) 0.010(3)
C8 0.055(3) 0.061(4) 0.072(4) -0.016(3) 0.004(3) -0.007(3)
C9 0.044(3) 0.051(3) 0.045(3) 0.002(2) 0.011(2) -0.011(2)
C10 0.028(2) 0.054(3) 0.045(3) 0.001(2) 0.0100(18) -0.0001(19)
C11 0.050(3) 0.039(3) 0.064(3) 0.009(2) 0.031(2) 0.010(2)
C12 0.105(5) 0.034(3) 0.117(5) 0.000(3) 0.073(4) 0.011(3)
C13 0.086(5) 0.102(5) 0.131(6) 0.063(5) 0.062(4) 0.042(4)
C14 0.089(4) 0.107(5) 0.066(4) 0.021(4) 0.043(3) 0.041(4)
C15 0.092(5) 0.083(5) 0.105(5) -0.024(4) 0.044(4) -0.026(4)
C16 0.111(5) 0.076(5) 0.129(6) -0.008(4) 0.069(5) -0.024(4)
C17 0.096(4) 0.068(4) 0.064(4) -0.014(3) 0.034(3) -0.020(3)
C18 0.107(5) 0.056(3) 0.054(3) 0.016(3) 0.022(3) -0.003(3)
C19 0.076(3) 0.045(3) 0.054(3) -0.002(2) 0.027(3) -0.011(2)
C20 0.040(2) 0.040(2) 0.052(3) -0.001(2) 0.022(2) -0.0003(19)
C21 0.036(2) 0.028(2) 0.046(2) 0.0005(18) 0.0250(19) -0.0007(17)
C22 0.039(2) 0.042(3) 0.044(3) 0.002(2) 0.019(2) -0.0045(19)
C23 0.052(3) 0.050(3) 0.047(3) 0.011(2) 0.022(2) 0.004(2)
C24 0.065(3) 0.041(3) 0.060(3) 0.013(2) 0.035(3) -0.002(2)
C25 0.056(3) 0.033(2) 0.054(3) -0.004(2) 0.032(2) -0.014(2)
C26 0.036(2) 0.029(2) 0.043(2) -0.0024(18) 0.0222(18) -0.0030(17)
C27 0.036(2) 0.024(2) 0.048(2) -0.0084(18) 0.0203(19) -0.0010(17)
C28 0.035(2) 0.042(3) 0.052(3) -0.012(2) 0.022(2) -0.0081(19)
C29 0.033(2) 0.064(3) 0.057(3) -0.018(3) 0.018(2) -0.010(2)
C30 0.038(2) 0.058(3) 0.045(3) -0.005(2) 0.013(2) 0.007(2)
C31 0.039(2) 0.040(2) 0.045(3) -0.002(2) 0.019(2) -0.0014(19)
C32 0.029(2) 0.027(2) 0.041(2) -0.0055(18) 0.0152(17) 0.0000(16)
C33 0.034(2) 0.025(2) 0.037(2) -0.0055(17) 0.0148(18) 0.0005(16)
C34 0.048(3) 0.043(3) 0.039(2) -0.005(2) 0.004(2) 0.010(2)
C35 0.054(3) 0.043(3) 0.053(3) -0.021(2) -0.001(2) -0.007(2)
C36 0.053(3) 0.029(2) 0.070(3) -0.012(2) 0.022(2) -0.010(2)
C37 0.046(2) 0.025(2) 0.047(3) -0.0034(19) 0.019(2) 0.0010(19)
C38 0.034(2) 0.030(2) 0.036(2) -0.0021(17) 0.0200(17) 0.0038(17)
C39 0.031(2) 0.029(2) 0.030(2) 0.0029(17) 0.0133(16) 0.0004(16)
C40 0.045(2) 0.030(2) 0.039(2) 0.0049(18) 0.0159(19) 0.0072(18)
C41 0.037(2) 0.049(3) 0.042(2) 0.008(2) 0.008(2) 0.011(2)
C42 0.039(2) 0.056(3) 0.037(2) -0.002(2) 0.0046(19) -0.008(2)
C43 0.048(2) 0.033(2) 0.032(2) -0.0056(18) 0.0132(19) -0.0038(19)
C44 0.032(2) 0.026(2) 0.031(2) 0.0033(16) 0.0145(17) 0.0011(16)

loop_
_atom_type_symbol
_atom_type_description
_atom_type_scat_dispersion_real
_atom_type_scat_dispersion_imag
_atom_type_scat_source
C C 0.0033 0.0016 'International Tables Vol C Tables 4.2.6.8 and 6.1.1.4'
H H 0.0000 0.0000 'International Tables Vol C Tables 4.2.6.8 and 6.1.1.4'
N N 0.0061 0.0033 'International Tables Vol C Tables 4.2.6.8 and 6.1.1.4'
O O 0.0106 0.0060 'International Tables Vol C Tables 4.2.6.8 and 6.1.1.4'
P P 0.1023 0.0942 'International Tables Vol C Tables 4.2.6.8 and 6.1.1.4'

loop_
_geom_angle_atom_site_label_1
_geom_angle_atom_site_label_2
_geom_angle_atom_site_label_3
_geom_angle
_geom_angle_site_symmetry_1
_geom_angle_site_symmetry_3
_geom_angle_publ_flag
N1 P1 N3 116.17(16) . . ?
N1 P1 N5 105.14(17) . . ?
N3 P1 N5 110.63(17) . . ?
N1 P1 N4 113.36(17) . . ?
N3 P1 N4 104.97(17) . . ?
N5 P1 N4 106.24(17) . . ?
N1 P2 N2 118.51(17) . . ?
N1 P2 O11 112.09(16) . . ?
N2 P2 O11 105.45(15) . . ?
N1 P2 O12 107.27(15) . . ?
N2 P2 O12 110.69(16) . . ?
O11 P2 O12 101.56(13) . . ?
N3 P3 N2 119.22(16) . . ?
N3 P3 O9 112.14(16) . . ?
N2 P3 O9 104.46(15) . . ?
N3 P3 O10 105.22(15) . . ?
N2 P3 O10 112.24(16) . . ?
O9 P3 O10 102.42(13) . . ?
C3 O1 C2 115.1(4) . . ?
C4 O2 C5 113.7(4) . . ?
C7 O3 C6 115.8(4) . . ?
C9 O4 C8 113.0(4) . . ?
O5' O5 C13 73.3(11) . . ?
O5' O5 C12 63.3(12) . . ?
C13 O5 C12 109.8(6) . . ?
C14 O6 C15 115.2(5) . . ?
C17 O7 C16 113.1(5) . . ?
C18 O8 C19 113.5(4) . . ?
C21 O9 P3 121.5(2) . . ?
C32 O10 P3 121.4(2) . . ?
C33 O11 P2 120.7(2) . . ?
C44 O12 P2 119.2(2) . . ?
P2 N1 P1 122.11(19) . . ?
P3 N2 P2 120.84(19) . . ?
P3 N3 P1 122.00(19) . . ?
C1 N4 C10 118.2(3) . . ?
C1 N4 P1 121.4(3) . . ?
C10 N4 P1 119.5(3) . . ?
C11 N5 C20 117.9(3) . . ?
C11 N5 P1 117.1(3) . . ?
C20 N5 P1 119.6(3) . . ?
N4 C1 C2 116.2(3) . . ?
O1 C2 C1 105.4(3) . . ?
O1 C3 C4 115.3(5) . . ?
O2 C4 C3 110.4(4) . . ?
O2 C5 C6 113.8(5) . . ?
O3 C6 C5 107.8(5) . . ?
O3 C7 C8 108.1(4) . . ?
O4 C8 C7 108.5(5) . . ?
O4 C9 C10 109.6(4) . . ?
N4 C10 C9 116.9(3) . . ?
N5 C11 C12 115.5(4) . . ?
C11 C12 O5 101.9(5) . . ?
O5 C13 C14 115.8(8) . . ?
C13 C14 O6 115.9(5) . . ?
O6 C15 C16 109.9(6) . . ?
O7 C16 C15 114.3(6) . . ?
O7 C17 C18 109.7(5) . . ?
O8 C18 C17 113.7(5) . . ?
O8 C19 C20 104.8(4) . . ?
N5 C20 C19 112.4(3) . . ?
C22 C21 C26 123.2(4) . . ?
C22 C21 O9 117.7(3) . . ?
C26 C21 O9 118.9(3) . . ?
C21 C22 C23 118.7(4) . . ?
C22 C23 C24 120.1(4) . . ?
C25 C24 C23 120.0(4) . . ?
C24 C25 C26 121.6(4) . . ?
C21 C26 C25 116.4(4) . . ?
C21 C26 C27 122.2(3) . . ?
C25 C26 C27 121.4(4) . . ?
C32 C27 C28 116.3(4) . . ?
C32 C27 C26 122.1(3) . . ?
C28 C27 C26 121.6(4) . . ?
C29 C28 C27 121.8(4) . . ?
C28 C29 C30 120.1(4) . . ?
C31 C30 C29 119.9(4) . . ?
C32 C31 C30 119.4(4) . . ?
C31 C32 C27 122.5(4) . . ?
C31 C32 O10 117.5(3) . . ?
C27 C32 O10 119.7(3) . . ?
C34 C33 C38 122.4(4) . . ?
C34 C33 O11 118.2(4) . . ?
C38 C33 O11 119.1(3) . . ?
C33 C34 C35 119.0(4) . . ?
C36 C35 C34 120.3(4) . . ?
C37 C36 C35 120.1(4) . . ?
C36 C37 C38 121.3(4) . . ?
C33 C38 C37 116.9(4) . . ?
C33 C38 C39 120.6(3) . . ?
C37 C38 C39 122.5(4) . . ?
C40 C39 C44 116.4(3) . . ?
C40 C39 C38 121.8(3) . . ?
C44 C39 C38 121.7(3) . . ?
C41 C40 C39 122.3(4) . . ?
C40 C41 C42 119.1(4) . . ?
C43 C42 C41 120.4(4) . . ?
C44 C43 C42 119.6(4) . . ?
C43 C44 C39 122.1(3) . . ?
C43 C44 O12 119.0(3) . . ?
C39 C44 O12 118.8(3) . . ?

loop_
_geom_bond_atom_site_label_1
_geom_bond_atom_site_label_2
_geom_bond_distance
_geom_bond_site_symmetry_2
_geom_bond_publ_flag
P1 N1 1.609(3) . ?
P1 N3 1.611(3) . ?
P1 N5 1.654(3) . ?
P1 N4 1.658(3) . ?
P2 N1 1.569(3) . ?
P2 N2 1.588(3) . ?
P2 O11 1.596(3) . ?
P2 O12 1.602(3) . ?
P3 N3 1.575(3) . ?
P3 N2 1.578(3) . ?
P3 O9 1.598(3) . ?
P3 O10 1.600(3) . ?
O1 C3 1.421(5) . ?
O1 C2 1.424(5) . ?
O2 C4 1.397(7) . ?
O2 C5 1.454(7) . ?
O3 C7 1.397(7) . ?
O3 C6 1.436(7) . ?
O4 C9 1.404(5) . ?
O4 C8 1.431(6) . ?
O5 O5' 0.785(11) . ?
O5 C13 1.325(11) . ?
O5 C12 1.545(11) . ?
O6 C14 1.399(6) . ?
O6 C15 1.414(7) . ?
O7 C17 1.407(6) . ?
O7 C16 1.434(7) . ?
O8 C18 1.416(6) . ?
O8 C19 1.443(5) . ?
O9 C21 1.415(4) . ?
O10 C32 1.412(4) . ?
O11 C33 1.403(4) . ?
O12 C44 1.410(4) . ?
N4 C1 1.472(5) . ?
N4 C10 1.473(5) . ?
N5 C11 1.465(5) . ?
N5 C20 1.483(5) . ?
C1 C2 1.514(5) . ?
C3 C4 1.470(8) . ?
C5 C6 1.479(9) . ?
C7 C8 1.497(8) . ?
C9 C10 1.514(6) . ?
C11 C12 1.492(7) . ?
C13 C14 1.379(8) . ?
C15 C16 1.471(9) . ?
C17 C18 1.472(8) . ?
C19 C20 1.509(6) . ?
C21 C22 1.376(6) . ?
C21 C26 1.389(5) . ?
C22 C23 1.382(6) . ?
C23 C24 1.384(6) . ?
C24 C25 1.378(6) . ?
C25 C26 1.397(5) . ?
C26 C27 1.491(6) . ?
C27 C32 1.395(5) . ?
C27 C28 1.406(5) . ?
C28 C29 1.369(6) . ?
C29 C30 1.385(6) . ?
C30 C31 1.381(6) . ?
C31 C32 1.378(6) . ?
C33 C34 1.377(6) . ?
C33 C38 1.396(5) . ?
C34 C35 1.387(6) . ?
C35 C36 1.382(7) . ?
C36 C37 1.374(6) . ?
C37 C38 1.405(5) . ?
C38 C39 1.478(5) . ?
C39 C40 1.400(5) . ?
C39 C44 1.406(5) . ?
C40 C41 1.384(6) . ?
C41 C42 1.389(6) . ?
C42 C43 1.383(6) . ?
C43 C44 1.377(5) . ?
